data_7022426
loop_
_publ_author_name
'Xu, Xin-Xin'
'Cui, Zhong-Ping'
'Qi, Ji'
'Liu, Xiao-Xia'

_publ_section_title
;
 Fabrication of a PANI/CPs composite material: a feasible method to
 enhance the photocatalytic activity of coordination polymers.
;
_journal_issue 11
_journal_name_full 'Dalton transactions (Cambridge, England : 2003)'
_journal_page_first 4031
_journal_page_last 4039
_journal_paper_doi 10.1039/c2dt32636a
_journal_volume 42
_journal_year 2013
_chemical_formula_sum 'C60 H40 Mn3 N4 O12'
_chemical_formula_weight 1173.78
_chemical_name_systematic
;
?
;
_space_group_IT_number 2
_symmetry_cell_setting triclinic
_symmetry_space_group_name_Hall '-P 1'
_symmetry_space_group_name_H-M 'P -1'
_atom_sites_solution_hydrogens geom
_atom_sites_solution_primary direct
_atom_sites_solution_secondary difmap
_audit_creation_method SHELXL-97
_cell_angle_alpha 61.930(2)
_cell_angle_beta 86.412(2)
_cell_angle_gamma 88.182(2)
_cell_formula_units_Z 1
_cell_length_a 8.0946(9)
_cell_length_b 13.7803(14)
_cell_length_c 14.0130(15)
_cell_measurement_reflns_used 7524
_cell_measurement_temperature 293(2)
_cell_measurement_theta_max 26.04
_cell_measurement_theta_min 1.65
_cell_volume 1376.5(3)
_computing_cell_refinement 'SAINT (Bruker, 1999)'
_computing_data_collection 'SMART (Bruker, 1997)'
_computing_data_reduction SAINT
_computing_molecular_graphics 'SHELXTL-PLUS (Sheldrick, 1990)'
_computing_publication_material SHELXL-97
_computing_structure_refinement 'SHELXL-97 (Sheldrick, 1997)'
_computing_structure_solution 'SHELXS-97 (Sheldrick, 1990)'
_diffrn_ambient_temperature 293(2)
_diffrn_measured_fraction_theta_full 0.973
_diffrn_measured_fraction_theta_max 0.973
_diffrn_radiation_monochromator graphite
_diffrn_radiation_source 'fine-focus sealed tube'
_diffrn_radiation_type MoK\a
_diffrn_radiation_wavelength 0.71073
_diffrn_reflns_av_R_equivalents 0.0138
_diffrn_reflns_av_sigmaI/netI 0.0295
_diffrn_reflns_limit_h_max 7
_diffrn_reflns_limit_h_min -9
_diffrn_reflns_limit_k_max 14
_diffrn_reflns_limit_k_min -17
_diffrn_reflns_limit_l_max 15
_diffrn_reflns_limit_l_min -17
_diffrn_reflns_number 7524
_diffrn_reflns_theta_full 26.04
_diffrn_reflns_theta_max 26.04
_diffrn_reflns_theta_min 1.65
_exptl_absorpt_coefficient_mu 0.744
_exptl_absorpt_correction_T_max 0.85
_exptl_absorpt_correction_T_min 0.82
_exptl_absorpt_correction_type multi-scan
_exptl_absorpt_process_details 'SADABS (Sheldrick, 1996)'
_exptl_crystal_colour yellow
_exptl_crystal_density_diffrn 1.416
_exptl_crystal_density_method 'not measured'
_exptl_crystal_description block
_exptl_crystal_F_000 599
_exptl_crystal_size_max 0.23
_exptl_crystal_size_mid 0.21
_exptl_crystal_size_min 0.18
_refine_diff_density_max 0.370
_refine_diff_density_min -0.259
_refine_diff_density_rms 0.062
_refine_ls_extinction_method none
_refine_ls_goodness_of_fit_ref 1.018
_refine_ls_hydrogen_treatment mixed
_refine_ls_matrix_type full
_refine_ls_number_parameters 382
_refine_ls_number_reflns 5285
_refine_ls_number_restraints 0
_refine_ls_restrained_S_all 1.018
_refine_ls_R_factor_all 0.0451
_refine_ls_R_factor_gt 0.0362
_refine_ls_shift/su_max 0.000
_refine_ls_shift/su_mean 0.000
_refine_ls_structure_factor_coef Fsqd
_refine_ls_weighting_details 'calc w=1/[\s^2^(Fo^2^)+(0.0750P)^2^+0.0000P] where P=(Fo^2^+2Fc^2^)/3'
_refine_ls_weighting_scheme calc
_refine_ls_wR_factor_gt 0.0993
_refine_ls_wR_factor_ref 0.1064
_reflns_number_gt 4493
_reflns_number_total 5285
_reflns_threshold_expression >2sigma(I)
_cod_data_source_file c2dt32636a.txt
_cod_data_source_block 1a
_cod_database_code 7022426

loop_
_symmetry_equiv_pos_as_xyz
'x, y, z'
'-x, -y, -z'

loop_
_atom_site_label
_atom_site_type_symbol
_atom_site_fract_x
_atom_site_fract_y
_atom_site_fract_z
_atom_site_U_iso_or_equiv
_atom_site_adp_type
_atom_site_occupancy
_atom_site_symmetry_multiplicity
_atom_site_calc_flag
_atom_site_refinement_flags
Mn1 Mn 0.0000 0.0000 0.0000 0.01652(12) Uani 1 2 d S
Mn2 Mn -0.24305(3) -0.13701(2) 0.24710(2) 0.01981(11) Uani 1 1 d .
O4 O 0.14799(17) -0.01574(11) -0.12959(11) 0.0231(3) Uani 1 1 d .
O2 O -0.35024(18) -0.19461(12) 0.15082(11) 0.0274(3) Uani 1 1 d .
O5 O -0.12184(18) 0.14451(11) -0.12114(11) 0.0289(3) Uani 1 1 d .
O3 O 0.1925(2) -0.05256(13) -0.26574(12) 0.0380(4) Uani 1 1 d .
O1 O -0.19521(19) -0.10000(12) -0.00208(12) 0.0291(3) Uani 1 1 d .
N1 N -0.2462(2) -0.19450(14) 0.42749(14) 0.0273(4) Uani 1 1 d .
C7 C 0.1552(2) -0.08383(16) -0.16936(16) 0.0228(4) Uani 1 1 d .
N2 N -0.4955(2) -0.09817(14) 0.29516(14) 0.0244(4) Uani 1 1 d .
C13 C -0.0996(3) 0.21824(16) -0.21691(16) 0.0238(4) Uani 1 1 d .
C30 C -0.5184(3) -0.11638(17) 0.39910(16) 0.0254(4) Uani 1 1 d .
C1 C -0.2938(3) -0.17529(16) 0.05772(16) 0.0235(4) Uani 1 1 d .
C8 C 0.1123(3) -0.19985(17) -0.09328(18) 0.0295(5) Uani 1 1 d .
C14 C -0.2456(3) 0.28748(17) -0.26968(17) 0.0259(5) Uani 1 1 d .
C16 C -0.3722(3) 0.43586(17) -0.43429(17) 0.0286(5) Uani 1 1 d .
C15 C -0.2358(3) 0.36919(18) -0.37051(18) 0.0297(5) Uani 1 1 d .
C18 C -0.3374(3) 0.52097(19) -0.53952(18) 0.0332(5) Uani 1 1 d .
H18A H -0.2280 0.5355 -0.5664 0.040 Uiso 1 1 calc R
C26 C -0.7889(3) -0.0339(2) 0.3647(2) 0.0392(6) Uani 1 1 d .
H26A H -0.8878 -0.0128 0.3873 0.047 Uiso 1 1 calc R
C2 C -0.3448(3) -0.2486(2) 0.0135(2) 0.0345(5) Uani 1 1 d .
C17 C -0.5376(3) 0.41635(18) -0.39601(18) 0.0323(5) Uani 1 1 d .
H17A H -0.5640 0.3606 -0.3265 0.039 Uiso 1 1 calc R
C25 C -0.6641(3) -0.0854(2) 0.43829(19) 0.0339(5) Uani 1 1 d .
C22 C -0.3992(3) -0.1826(2) 0.57686(19) 0.0411(6) Uani 1 1 d .
C28 C -0.6152(3) -0.0486(2) 0.22859(18) 0.0315(5) Uani 1 1 d .
H28A H -0.5998 -0.0354 0.1572 0.038 Uiso 1 1 calc R
C29 C -0.3844(3) -0.16656(18) 0.46919(17) 0.0288(5) Uani 1 1 d .
C24 C -0.6755(3) -0.1051(2) 0.5484(2) 0.0443(6) Uani 1 1 d .
H24A H -0.7721 -0.0860 0.5753 0.053 Uiso 1 1 calc R
C27 C -0.7641(3) -0.0151(2) 0.2606(2) 0.0380(6) Uani 1 1 d .
H27A H -0.8452 0.0196 0.2111 0.046 Uiso 1 1 calc R
C19 C -0.1197(3) -0.2372(2) 0.4899(2) 0.0429(6) Uani 1 1 d .
H19A H -0.0249 -0.2566 0.4616 0.052 Uiso 1 1 calc R
C23 C -0.5495(4) -0.1506(2) 0.6137(2) 0.0480(7) Uani 1 1 d .
H23A H -0.5604 -0.1616 0.6846 0.058 Uiso 1 1 calc R
C21 C -0.2610(4) -0.2278(3) 0.6397(2) 0.0585(8) Uani 1 1 d .
H21A H -0.2642 -0.2394 0.7108 0.070 Uiso 1 1 calc R
C20 C -0.1227(4) -0.2545(3) 0.5969(2) 0.0593(8) Uani 1 1 d .
H20A H -0.0310 -0.2840 0.6382 0.071 Uiso 1 1 calc R
C3 C -0.4270(3) -0.34081(19) 0.0698(2) 0.0336(5) Uani 1 1 d .
C9 C 0.1020(3) -0.27449(18) -0.12592(19) 0.0346(5) Uani 1 1 d .
C10 C 0.0509(3) -0.38965(18) -0.0600(2) 0.0378(6) Uani 1 1 d .
C4 C -0.4658(3) -0.42065(19) 0.03275(19) 0.0336(5) Uani 1 1 d .
C11 C 0.0024(4) -0.43368(19) 0.0497(2) 0.0442(7) Uani 1 1 d .
H11A H 0.0043 -0.3900 0.0838 0.053 Uiso 1 1 calc R
C12 C 0.0484(4) -0.45826(19) -0.1078(2) 0.0448(7) Uani 1 1 d .
H12A H 0.0817 -0.4306 -0.1806 0.054 Uiso 1 1 calc R
C6 C -0.5444(5) -0.5162(3) 0.1005(3) 0.0876(15) Uani 1 1 d .
H6A H -0.5769 -0.5299 0.1706 0.105 Uiso 1 1 calc R
C5 C -0.4225(6) -0.4064(3) -0.0680(3) 0.0920(16) Uani 1 1 d .
H5A H -0.3685 -0.3420 -0.1172 0.110 Uiso 1 1 calc R
O6 O 0.03513(19) 0.23716(13) -0.27341(13) 0.0357(4) Uani 1 1 d .
H5 H -0.345(3) 0.2704(16) -0.2316(17) 0.018(5) Uiso 1 1 d .
H6 H -0.127(3) 0.3858(19) -0.407(2) 0.036(7) Uiso 1 1 d .
H3 H 0.090(3) -0.2179(19) -0.021(2) 0.034(6) Uiso 1 1 d .
H4 H 0.128(3) -0.256(2) -0.195(2) 0.041(7) Uiso 1 1 d .
H2 H -0.461(3) -0.359(2) 0.141(2) 0.037(7) Uiso 1 1 d .
H1 H -0.297(4) -0.230(2) -0.055(3) 0.061(9) Uiso 1 1 d .

loop_
_atom_site_aniso_label
_atom_site_aniso_U_11
_atom_site_aniso_U_22
_atom_site_aniso_U_33
_atom_site_aniso_U_23
_atom_site_aniso_U_13
_atom_site_aniso_U_12
Mn1 0.0200(2) 0.0137(2) 0.0147(2) -0.00560(17) -0.00155(15) -0.00022(16)
Mn2 0.01926(18) 0.01956(18) 0.01787(17) -0.00663(13) -0.00079(11) 0.00113(12)
O4 0.0290(8) 0.0183(7) 0.0242(7) -0.0122(6) 0.0029(6) -0.0021(6)
O2 0.0317(8) 0.0285(8) 0.0267(8) -0.0169(7) 0.0039(6) -0.0072(6)
O5 0.0349(8) 0.0244(8) 0.0196(7) -0.0040(6) -0.0055(6) 0.0101(6)
O3 0.0603(11) 0.0280(8) 0.0269(8) -0.0151(7) 0.0124(8) -0.0081(8)
O1 0.0335(8) 0.0290(8) 0.0279(8) -0.0157(7) 0.0019(6) -0.0117(7)
N1 0.0306(10) 0.0249(9) 0.0229(9) -0.0081(8) -0.0038(7) 0.0007(8)
C7 0.0226(10) 0.0211(10) 0.0246(10) -0.0112(9) 0.0008(8) 0.0021(8)
N2 0.0226(9) 0.0305(10) 0.0241(9) -0.0162(8) -0.0004(7) -0.0027(7)
C13 0.0245(11) 0.0213(10) 0.0248(10) -0.0099(9) -0.0051(8) 0.0053(8)
C30 0.0272(11) 0.0286(11) 0.0220(10) -0.0134(9) 0.0030(8) -0.0049(9)
C1 0.0253(11) 0.0226(10) 0.0246(10) -0.0127(9) -0.0019(8) -0.0013(9)
C8 0.0391(13) 0.0199(11) 0.0276(12) -0.0102(9) 0.0040(9) -0.0011(9)
C14 0.0231(11) 0.0255(11) 0.0242(11) -0.0078(9) -0.0032(9) 0.0076(9)
C16 0.0252(11) 0.0243(11) 0.0262(11) -0.0033(9) -0.0054(8) 0.0065(9)
C15 0.0239(11) 0.0282(12) 0.0278(11) -0.0056(10) -0.0035(9) 0.0047(9)
C18 0.0227(11) 0.0318(12) 0.0292(12) -0.0014(10) -0.0004(9) 0.0032(9)
C26 0.0229(12) 0.0560(16) 0.0507(15) -0.0359(13) 0.0046(10) 0.0021(11)
C2 0.0438(14) 0.0347(13) 0.0313(12) -0.0208(11) 0.0054(10) -0.0141(11)
C17 0.0287(12) 0.0271(12) 0.0236(11) 0.0024(9) -0.0016(9) 0.0036(9)
C25 0.0324(12) 0.0412(14) 0.0344(12) -0.0237(11) 0.0077(10) -0.0055(10)
C22 0.0530(16) 0.0450(15) 0.0229(12) -0.0141(11) -0.0010(11) -0.0003(12)
C28 0.0256(11) 0.0460(14) 0.0305(12) -0.0240(11) -0.0053(9) 0.0039(10)
C29 0.0367(12) 0.0272(11) 0.0221(11) -0.0115(9) 0.0011(9) -0.0020(9)
C24 0.0450(15) 0.0584(17) 0.0369(14) -0.0299(13) 0.0123(12) -0.0039(13)
C27 0.0260(12) 0.0526(15) 0.0462(14) -0.0318(13) -0.0073(10) 0.0059(11)
C19 0.0454(15) 0.0462(15) 0.0320(13) -0.0135(12) -0.0131(11) 0.0136(12)
C23 0.0643(18) 0.0576(17) 0.0260(12) -0.0238(13) 0.0089(12) -0.0037(14)
C21 0.080(2) 0.070(2) 0.0247(13) -0.0205(14) -0.0155(13) 0.0153(17)
C20 0.067(2) 0.072(2) 0.0340(14) -0.0199(15) -0.0258(14) 0.0262(17)
C3 0.0416(14) 0.0319(13) 0.0336(13) -0.0207(11) 0.0051(10) -0.0106(10)
C9 0.0537(16) 0.0214(11) 0.0281(12) -0.0116(10) 0.0033(11) -0.0014(10)
C10 0.0579(16) 0.0203(11) 0.0358(13) -0.0142(10) 0.0040(11) -0.0045(11)
C4 0.0402(13) 0.0301(12) 0.0354(12) -0.0196(10) 0.0040(10) -0.0113(10)
C11 0.082(2) 0.0241(12) 0.0334(13) -0.0193(11) 0.0042(13) -0.0065(12)
C12 0.082(2) 0.0240(12) 0.0286(12) -0.0134(10) 0.0050(12) -0.0065(13)
C6 0.165(4) 0.069(2) 0.0453(17) -0.0414(17) 0.046(2) -0.076(3)
C5 0.176(4) 0.060(2) 0.0534(19) -0.0403(17) 0.051(2) -0.083(3)
O6 0.0258(8) 0.0337(9) 0.0314(8) -0.0026(7) -0.0008(6) 0.0119(7)

loop_
_atom_type_symbol
_atom_type_description
_atom_type_scat_dispersion_real
_atom_type_scat_dispersion_imag
_atom_type_scat_source
C C 0.0033 0.0016 'International Tables Vol C Tables 4.2.6.8 and 6.1.1.4'
H H 0.0000 0.0000 'International Tables Vol C Tables 4.2.6.8 and 6.1.1.4'
N N 0.0061 0.0033 'International Tables Vol C Tables 4.2.6.8 and 6.1.1.4'
O O 0.0106 0.0060 'International Tables Vol C Tables 4.2.6.8 and 6.1.1.4'
Mn Mn 0.3368 0.7283 'International Tables Vol C Tables 4.2.6.8 and 6.1.1.4'

loop_
_geom_angle_atom_site_label_1
_geom_angle_atom_site_label_2
_geom_angle_atom_site_label_3
_geom_angle
_geom_angle_site_symmetry_1
_geom_angle_site_symmetry_3
O1 Mn1 O1 180.00(7) 2 .
O1 Mn1 O5 89.38(6) 2 2
O1 Mn1 O5 90.62(6) . 2
O1 Mn1 O5 90.62(6) 2 .
O1 Mn1 O5 89.38(6) . .
O5 Mn1 O5 180.00(12) 2 .
O1 Mn1 O4 87.27(5) 2 .
O1 Mn1 O4 92.73(5) . .
O5 Mn1 O4 90.10(5) 2 .
O5 Mn1 O4 89.90(5) . .
O1 Mn1 O4 92.73(5) 2 2
O1 Mn1 O4 87.27(5) . 2
O5 Mn1 O4 89.90(5) 2 2
O5 Mn1 O4 90.10(5) . 2
O4 Mn1 O4 180.00(9) . 2
O6 Mn2 O2 93.82(6) 2 .
O6 Mn2 O4 101.34(6) 2 2
O2 Mn2 O4 101.66(6) . 2
O6 Mn2 N2 152.55(6) 2 .
O2 Mn2 N2 89.74(6) . .
O4 Mn2 N2 104.56(6) 2 .
O6 Mn2 N1 84.79(6) 2 .
O2 Mn2 N1 134.23(6) . .
O4 Mn2 N1 123.53(6) 2 .
N2 Mn2 N1 73.47(6) . .
C7 O4 Mn2 109.06(12) . 2
C7 O4 Mn1 136.14(13) . .
Mn2 O4 Mn1 111.37(6) 2 .
C1 O2 Mn2 124.16(13) . .
C13 O5 Mn1 140.53(13) . .
C1 O1 Mn1 143.15(13) . .
C19 N1 C29 118.46(19) . .
C19 N1 Mn2 125.97(16) . .
C29 N1 Mn2 114.83(13) . .
O3 C7 O4 121.24(19) . .
O3 C7 C8 122.23(18) . .
O4 C7 C8 116.51(17) . .
C28 N2 C30 118.14(18) . .
C28 N2 Mn2 125.45(14) . .
C30 N2 Mn2 115.96(13) . .
O5 C13 O6 125.42(18) . .
O5 C13 C14 117.14(18) . .
O6 C13 C14 117.42(18) . .
N2 C30 C25 122.7(2) . .
N2 C30 C29 117.35(18) . .
C25 C30 C29 119.97(19) . .
O1 C1 O2 125.90(19) . .
O1 C1 C2 115.75(18) . .
O2 C1 C2 118.34(19) . .
C9 C8 C7 122.1(2) . .
C15 C14 C13 122.3(2) . .
C18 C16 C17 118.02(19) . .
C18 C16 C15 119.28(19) . .
C17 C16 C15 122.68(19) . .
C14 C15 C16 127.4(2) . .
C17 C18 C16 121.3(2) 2_464 .
C27 C26 C25 119.7(2) . .
C3 C2 C1 124.5(2) . .
C18 C17 C16 120.6(2) 2_464 .
C30 C25 C26 117.2(2) . .
C30 C25 C24 118.8(2) . .
C26 C25 C24 124.0(2) . .
C21 C22 C29 116.6(2) . .
C21 C22 C23 124.6(2) . .
C29 C22 C23 118.8(2) . .
N2 C28 C27 123.1(2) . .
N1 C29 C22 122.7(2) . .
N1 C29 C30 117.76(18) . .
C22 C29 C30 119.5(2) . .
C23 C24 C25 121.3(2) . .
C26 C27 C28 119.3(2) . .
N1 C19 C20 122.6(2) . .
C24 C23 C22 121.6(2) . .
C20 C21 C22 120.2(2) . .
C21 C20 C19 119.4(3) . .
C2 C3 C4 126.3(2) . .
C8 C9 C10 127.1(2) . .
C11 C10 C12 118.0(2) . .
C11 C10 C9 122.4(2) . .
C12 C10 C9 119.5(2) . .
C6 C4 C5 115.9(2) . .
C6 C4 C3 120.9(2) . .
C5 C4 C3 123.3(2) . .
C12 C11 C10 120.4(2) 2_545 .
C11 C12 C10 121.5(2) 2_545 .
C4 C6 C5 121.6(3) . 2_445
C4 C5 C6 122.5(3) . 2_445
C13 O6 Mn2 128.88(13) . 2

loop_
_geom_bond_atom_site_label_1
_geom_bond_atom_site_label_2
_geom_bond_distance
_geom_bond_site_symmetry_2
Mn1 O1 2.1397(14) 2
Mn1 O1 2.1397(14) .
Mn1 O5 2.1734(13) 2
Mn1 O5 2.1734(13) .
Mn1 O4 2.2049(13) .
Mn1 O4 2.2049(13) 2
Mn2 O6 2.0796(14) 2
Mn2 O2 2.0979(15) .
Mn2 O4 2.1016(14) 2
Mn2 N2 2.2391(17) .
Mn2 N1 2.2642(18) .
O4 C7 1.296(2) .
O4 Mn2 2.1016(14) 2
O2 C1 1.260(2) .
O5 C13 1.251(2) .
O3 C7 1.229(2) .
O1 C1 1.252(2) .
N1 C19 1.322(3) .
N1 C29 1.358(3) .
C7 C8 1.483(3) .
N2 C28 1.322(3) .
N2 C30 1.358(2) .
C13 O6 1.265(3) .
C13 C14 1.492(3) .
C30 C25 1.409(3) .
C30 C29 1.437(3) .
C1 C2 1.491(3) .
C8 C9 1.314(3) .
C14 C15 1.329(3) .
C16 C18 1.404(3) .
C16 C17 1.396(3) .
C16 C15 1.466(3) .
C18 C17 1.382(3) 2_464
C26 C27 1.360(3) .
C26 C25 1.408(3) .
C2 C3 1.313(3) .
C17 C18 1.382(3) 2_464
C25 C24 1.433(3) .
C22 C21 1.407(4) .
C22 C29 1.416(3) .
C22 C23 1.429(4) .
C28 C27 1.400(3) .
C24 C23 1.344(4) .
C19 C20 1.403(4) .
C21 C20 1.358(4) .
C3 C4 1.469(3) .
C9 C10 1.469(3) .
C10 C11 1.395(3) .
C10 C12 1.394(3) .
C4 C6 1.357(4) .
C4 C5 1.355(4) .
C11 C12 1.380(3) 2_545
C12 C11 1.380(3) 2_545
C6 C5 1.382(4) 2_445
C5 C6 1.382(4) 2_445
O6 Mn2 2.0796(14) 2
